data_7010600
loop_
_publ_author_name
'Scarpellini, Marciela'
'Neves, Ademir'
'Bortoluzzi, Adailton Jo\~ao'
'Vencato, Ivo'
'Drago, Valderes'
'Ortiz, Wilson Aires'
'Zucco, C\'esar'

_publ_section_title
;
 A new FeIII(&#x00B5;-OCH3)2(&#x00B5;-OAc)FeIII complex containing
 phenolate and imidazole ligands as a structural model for the active
 site of non-heme diiron enzymes&#x2020;
;
_journal_issue 18
_journal_name_full 'Journal of the Chemical Society, Dalton Transactions'
_journal_page_first 2616
_journal_paper_doi 10.1039/b100913n
_journal_year 2001
_chemical_formula_sum 'C12 H15 N3 O'
_chemical_formula_weight 217.27
_chemical_name_common HBHA
_chemical_name_systematic
; 
[(2-hydroxybenzyl)(2-(imidazol-2-yl)ethyl)amine] 
;
_space_group_IT_number 19
_symmetry_cell_setting orthorhombic
_symmetry_space_group_name_Hall 'P 2ac 2ab'
_symmetry_space_group_name_H-M 'P 21 21 21'
_atom_sites_solution_hydrogens geom
_atom_sites_solution_primary direct
_atom_sites_solution_secondary difmap
_cell_angle_alpha 90.00
_cell_angle_beta 90.00
_cell_angle_gamma 90.00
_cell_formula_units_Z 4
_cell_length_a 9.956(2)
_cell_length_b 10.419(2)
_cell_length_c 11.095(2)
_cell_measurement_reflns_used 25
_cell_measurement_temperature 293(2)
_cell_measurement_theta_max 22.181
_cell_measurement_theta_min 14.153
_cell_volume 1150.9(4)
_computing_structure_refinement 'SHELXL-97 (Sheldrick, 1997)'
_computing_structure_solution 'SHELXS-97 (Sheldrick, 1990)'
_diffrn_ambient_temperature 293(2)
_diffrn_measured_fraction_theta_full 1.000
_diffrn_measured_fraction_theta_max 1.000
_diffrn_measurement_device_type 'Enraf-Nonius CAD-4 diffractometer'
_diffrn_measurement_method \w--2\q
_diffrn_radiation_monochromator graphite
_diffrn_radiation_source 'fine-focus sealed tube'
_diffrn_radiation_type MoK\a
_diffrn_radiation_wavelength 0.71073
_diffrn_reflns_av_R_equivalents 0.0283
_diffrn_reflns_av_sigmaI/netI 0.0392
_diffrn_reflns_limit_h_max 0
_diffrn_reflns_limit_h_min -13
_diffrn_reflns_limit_k_max 0
_diffrn_reflns_limit_k_min -13
_diffrn_reflns_limit_l_max 0
_diffrn_reflns_limit_l_min -14
_diffrn_reflns_number 1677
_diffrn_reflns_theta_full 28.48
_diffrn_reflns_theta_max 28.48
_diffrn_reflns_theta_min 2.68
_diffrn_standards_decay_% 1.7
_diffrn_standards_interval_time '120 min'
_diffrn_standards_number 3
_exptl_absorpt_coefficient_mu 0.083
_exptl_absorpt_correction_type none
_exptl_crystal_colour Colourless
_exptl_crystal_density_diffrn 1.254
_exptl_crystal_density_method 'not measured'
_exptl_crystal_description Prism
_exptl_crystal_F_000 464
_exptl_crystal_size_max 0.5
_exptl_crystal_size_mid 0.3
_exptl_crystal_size_min 0.3
_refine_diff_density_max 0.124
_refine_diff_density_min -0.146
_refine_diff_density_rms 0.032
_refine_ls_abs_structure_details 'Flack H D (1983), Acta Cryst. A39, 876-881'
_refine_ls_abs_structure_Flack 0.00
_refine_ls_extinction_coef 0.020(3)
_refine_ls_extinction_expression Fc^*^=kFc[1+0.001xFc^2^\l^3^/sin(2\q)]^-1/4^
_refine_ls_extinction_method SHELXL
_refine_ls_goodness_of_fit_ref 1.010
_refine_ls_hydrogen_treatment mixed
_refine_ls_matrix_type full
_refine_ls_number_parameters 158
_refine_ls_number_reflns 1676
_refine_ls_number_restraints 0
_refine_ls_restrained_S_all 1.010
_refine_ls_R_factor_all 0.0852
_refine_ls_R_factor_gt 0.0376
_refine_ls_shift/su_max 0.000
_refine_ls_shift/su_mean 0.000
_refine_ls_structure_factor_coef Fsqd
_refine_ls_weighting_details 'w=1/[\s^2^(Fo^2^)+(0.0423P)^2^+0.0958P] where P=(Fo^2^+2Fc^2^)/3'
_refine_ls_weighting_scheme calc
_refine_ls_wR_factor_gt 0.0853
_refine_ls_wR_factor_ref 0.0996
_reflns_number_gt 1118
_reflns_number_total 1676
_reflns_threshold_expression 'I > 2\s(I)'
_cod_data_source_file b100913n.txt
_cod_data_source_block HBHA
_cod_depositor_comments
;
The following automatic conversions were performed:
'_symmetry_cell_setting' value 'Orthorhombic' changed to 'orthorhombic'
according to '/home/saulius/struct/CIF-dictionaries/cif_core.dic'
dictionary named 'cif_core.dic' version 2.4.1 from
2010-06-29.

'_exptl_absorpt_correction_type' value 'None' changed to
'none' according to '/home/saulius/struct/CIF-dictionaries/cif_core.dic'
dictionary named 'cif_core.dic' version 2.4.1 from 2010-06-29.

Automatic conversion script
Id: cif_fix_enum 1527 2010-12-29 10:47:43Z saulius 

The following automatic conversions were performed:

'_refine_ls_weighting_scheme' value 'calc
w=1/[\s^2^(Fo^2^)+(0.0423P)^2^+0.0958P] where P=(Fo^2^+2Fc^2^)/3' was
changed to 'calc'. New tag '_refine_ls_weighting_details' was
created. The value of the new tag was set to
'w=1/[\s^2^(Fo^2^)+(0.0423P)^2^+0.0958P] where P=(Fo^2^+2Fc^2^)/3'.

Automatic conversion script
Id: cif_fix_values 3143 2015-03-26 13:38:13Z robertas 
;
_cod_original_cell_volume 1151.0(4)
_cod_database_code 7010600

loop_
_symmetry_equiv_pos_as_xyz
'x, y, z'
'-x+1/2, -y, z+1/2'
'-x, y+1/2, -z+1/2'
'x+1/2, -y+1/2, -z'

loop_
_atom_site_label
_atom_site_type_symbol
_atom_site_fract_x
_atom_site_fract_y
_atom_site_fract_z
_atom_site_U_iso_or_equiv
_atom_site_adp_type
_atom_site_occupancy
_atom_site_calc_flag
_atom_site_refinement_flags
_atom_site_disorder_assembly
_atom_site_disorder_group
O1 O 0.22047(19) 0.93804(17) 0.73400(19) 0.0672(6) Uani 1 d . . .
N8 N 0.31176(19) 0.64613(17) 0.69053(17) 0.0431(5) Uani 1 d . . .
C7 C 0.1691(2) 0.6833(2) 0.6803(2) 0.0510(6) Uani 1 d . . .
H7A H 0.1154 0.6080 0.6625 0.061 Uiso 1 calc R . .
H7B H 0.1584 0.7438 0.6145 0.061 Uiso 1 calc R . .
N14 N 0.6750(2) 0.89116(17) 0.71602(19) 0.0478(5) Uani 1 d . . .
C1 C 0.1211(2) 0.7431(2) 0.7950(2) 0.0446(6) Uani 1 d . . .
C11 C 0.6025(2) 0.7077(2) 0.6476(2) 0.0445(6) Uani 1 d . . .
C10 C 0.5267(3) 0.6005(2) 0.5888(2) 0.0532(7) Uani 1 d . . .
H10A H 0.5371 0.5235 0.6369 0.064 Uiso 1 calc R . .
H10B H 0.5657 0.5839 0.5102 0.064 Uiso 1 calc R . .
N12 N 0.7208(2) 0.68540(17) 0.7058(2) 0.0545(6) Uani 1 d . . .
C15 C 0.5728(2) 0.8350(2) 0.6543(2) 0.0476(6) Uani 1 d . . .
H15 H 0.4974 0.8756 0.6229 0.057 Uiso 1 calc R . .
C9 C 0.3778(3) 0.6281(2) 0.5733(2) 0.0539(6) Uani 1 d . . .
H9A H 0.3665 0.7049 0.5249 0.065 Uiso 1 calc R . .
H9B H 0.3357 0.5572 0.5310 0.065 Uiso 1 calc R . .
C2 C 0.1505(2) 0.8722(2) 0.8194(2) 0.0477(6) Uani 1 d . . .
C6 C 0.0490(3) 0.6747(2) 0.8800(3) 0.0629(7) Uani 1 d . . .
H6 H 0.0280 0.5893 0.8648 0.075 Uiso 1 calc R . .
C13 C 0.7612(3) 0.7989(2) 0.7459(3) 0.0568(7) Uani 1 d . . .
H13 H 0.8398 0.8123 0.7894 0.068 Uiso 1 calc R . .
C3 C 0.1095(3) 0.9273(2) 0.9268(3) 0.0634(7) Uani 1 d . . .
H3 H 0.1300 1.0126 0.9433 0.076 Uiso 1 calc R . .
C5 C 0.0077(3) 0.7296(3) 0.9864(3) 0.0795(10) Uani 1 d . . .
H5 H -0.0406 0.6818 1.0423 0.095 Uiso 1 calc R . .
C4 C 0.0385(4) 0.8553(3) 1.0090(3) 0.0798(10) Uani 1 d . . .
H4 H 0.0110 0.8927 1.0810 0.096 Uiso 1 calc R . .
H14N H 0.681(2) 0.974(2) 0.740(2) 0.053(7) Uiso 1 d . . .
H8N H 0.355(2) 0.706(2) 0.726(2) 0.050(7) Uiso 1 d . . .
H1O H 0.235(3) 1.025(3) 0.764(3) 0.099(11) Uiso 1 d . . .

loop_
_atom_site_aniso_label
_atom_site_aniso_U_11
_atom_site_aniso_U_22
_atom_site_aniso_U_33
_atom_site_aniso_U_23
_atom_site_aniso_U_13
_atom_site_aniso_U_12
O1 0.0818(13) 0.0362(9) 0.0837(13) -0.0055(10) 0.0222(12) -0.0144(9)
N8 0.0536(11) 0.0304(9) 0.0453(11) -0.0020(8) -0.0050(10) -0.0005(9)
C7 0.0568(14) 0.0334(12) 0.0628(16) -0.0011(11) -0.0165(13) 0.0004(11)
N14 0.0578(12) 0.0273(9) 0.0582(12) -0.0067(9) 0.0034(10) -0.0003(9)
C1 0.0439(12) 0.0302(10) 0.0598(15) 0.0035(11) -0.0090(12) 0.0055(9)
C11 0.0595(14) 0.0282(10) 0.0457(12) -0.0033(9) 0.0149(12) -0.0034(10)
C10 0.0733(17) 0.0314(12) 0.0548(15) -0.0073(10) 0.0160(14) -0.0062(12)
N12 0.0570(12) 0.0344(10) 0.0721(14) -0.0057(11) 0.0038(12) 0.0086(9)
C15 0.0591(14) 0.0302(11) 0.0535(13) -0.0008(10) -0.0029(13) -0.0004(10)
C9 0.0783(17) 0.0379(12) 0.0455(13) -0.0042(11) -0.0004(13) -0.0110(13)
C2 0.0479(13) 0.0330(11) 0.0623(14) 0.0012(11) 0.0018(12) 0.0019(10)
C6 0.0776(17) 0.0296(12) 0.0814(19) 0.0130(13) 0.0013(17) 0.0022(13)
C13 0.0535(14) 0.0421(13) 0.0749(17) -0.0085(13) 0.0006(14) 0.0061(11)
C3 0.0793(17) 0.0336(12) 0.0773(18) -0.0038(13) 0.0120(17) 0.0052(13)
C5 0.116(3) 0.0412(15) 0.081(2) 0.0206(15) 0.029(2) 0.0056(16)
C4 0.119(3) 0.0484(15) 0.0715(18) 0.0059(14) 0.027(2) 0.0163(18)

loop_
_atom_type_symbol
_atom_type_description
_atom_type_scat_dispersion_real
_atom_type_scat_dispersion_imag
_atom_type_scat_source
C C 0.0033 0.0016 'International Tables Vol C Tables 4.2.6.8 and 6.1.1.4'
H H 0.0000 0.0000 'International Tables Vol C Tables 4.2.6.8 and 6.1.1.4'
N N 0.0061 0.0033 'International Tables Vol C Tables 4.2.6.8 and 6.1.1.4'
O O 0.0106 0.0060 'International Tables Vol C Tables 4.2.6.8 and 6.1.1.4'

loop_
_geom_angle_atom_site_label_1
_geom_angle_atom_site_label_2
_geom_angle_atom_site_label_3
_geom_angle
_geom_angle_site_symmetry_1
_geom_angle_site_symmetry_3
_geom_angle_publ_flag
C9 N8 C7 113.34(19) . . y
N8 C7 C1 110.60(19) . . ?
C13 N14 C15 107.31(18) . . y
C6 C1 C2 118.1(2) . . ?
C6 C1 C7 122.1(2) . . ?
C2 C1 C7 119.8(2) . . ?
C15 C11 N12 109.1(2) . . ?
C15 C11 C10 129.8(2) . . ?
N12 C11 C10 121.0(2) . . ?
C11 C10 C9 113.6(2) . . ?
C13 N12 C11 105.61(19) . . y
N14 C15 C11 106.5(2) . . ?
N8 C9 C10 111.1(2) . . ?
O1 C2 C3 122.8(2) . . ?
O1 C2 C1 117.1(2) . . ?
C3 C2 C1 120.1(2) . . ?
C5 C6 C1 121.8(2) . . ?
N12 C13 N14 111.4(2) . . ?
C4 C3 C2 119.8(2) . . ?
C4 C5 C6 119.3(3) . . ?
C5 C4 C3 121.0(3) . . ?

loop_
_geom_bond_atom_site_label_1
_geom_bond_atom_site_label_2
_geom_bond_distance
_geom_bond_site_symmetry_2
_geom_bond_publ_flag
O1 C2 1.361(3) . ?
N8 C9 1.470(3) . y
N8 C7 1.476(3) . y
C7 C1 1.495(3) . ?
N14 C13 1.331(3) . y
N14 C15 1.359(3) . y
C1 C6 1.383(3) . ?
C1 C2 1.403(3) . ?
C11 C15 1.362(3) . ?
C11 N12 1.363(3) . y
C11 C10 1.497(3) . ?
C10 C9 1.519(4) . ?
N12 C13 1.326(3) . y
C2 C3 1.384(4) . ?
C6 C5 1.374(4) . ?
C3 C4 1.377(4) . ?
C5 C4 1.369(4) . ?

loop_
_geom_hbond_atom_site_label_D
_geom_hbond_atom_site_label_H
_geom_hbond_atom_site_label_A
_geom_hbond_distance_DH
_geom_hbond_distance_HA
_geom_hbond_distance_DA
_geom_hbond_angle_DHA
_geom_hbond_site_symmetry_A
N14 H14N N8 0.90(2) 1.96(2) 2.855(3) 173(3) 3_656
O1 H1O N12 0.98(3) 1.76(3) 2.726(3) 170(3) 3_656

loop_
_cod_related_entry_id
_cod_related_entry_database
_cod_related_entry_code
1 ChemSpider 21147431
